data_7244775
loop_
_publ_author_name
'Mitoraj, Mariusz Pawe\/l'
'Mahmoudi, Ghodrat'
'Akbari Afkhami, Farhad'
'Khandar, AliAkbar'
'White, Jonathan'
'Maniukiewicz, Waldemar'
'Babashkina, Maria G.'
'Sagan, Filip'
'Safin, Damir'

_publ_section_title
;
 Coordination polymers fabricated from Cd(NO3)2 and N,N',O-pincer type
 isonicotinoylhydrazone based polytopyc ligands -- an insight from
 experimental and theoretical investigations
;
_journal_name_full CrystEngComm
_journal_paper_doi 10.1039/D2CE00294A
_journal_year 2022
_chemical_formula_sum 'C15 H18 Cd N6 O8'
_chemical_formula_weight 522.75
_space_group_IT_number 14
_space_group_name_Hall '-P 2yn'
_space_group_name_H-M_alt 'P 1 21/n 1'
_symmetry_cell_setting monoclinic
_symmetry_space_group_name_H-M 'P 1 21/n 1'
_atom_sites_solution_hydrogens geom
_atom_sites_solution_primary direct
_atom_sites_solution_secondary difmap
_audit_creation_method SHELXL-97
_audit_update_record
;
2021-09-04 deposited with the CCDC.	2022-04-08 downloaded from the CCDC.
;
_cell_angle_alpha 90.00
_cell_angle_beta 96.139(2)
_cell_angle_gamma 90.00
_cell_formula_units_Z 4
_cell_length_a 8.3201(4)
_cell_length_b 12.4952(6)
_cell_length_c 18.8596(9)
_cell_measurement_reflns_used 9966
_cell_measurement_temperature 100(2)
_cell_measurement_theta_max 32.91
_cell_measurement_theta_min 2.72
_cell_volume 1949.43(16)
_computing_cell_refinement 'Bruker SAINT'
_computing_data_collection 'Bruker APEX2'
_computing_data_reduction 'Bruker SAINT'
_computing_molecular_graphics 'Bruker SHELXTL'
_computing_publication_material 'Bruker SHELXTL'
_computing_structure_refinement 'SHELXL-97 (Sheldrick, 2008)'
_computing_structure_solution 'SHELXS-97 (Sheldrick, 2008)'
_diffrn_ambient_temperature 100(2)
_diffrn_measured_fraction_theta_full 0.994
_diffrn_measured_fraction_theta_max 0.994
_diffrn_measurement_device_type 'Bruker APEX-II CCD'
_diffrn_measurement_method '\f and \w scans'
_diffrn_radiation_monochromator graphite
_diffrn_radiation_source 'fine-focus sealed tube'
_diffrn_radiation_type MoK\a
_diffrn_radiation_wavelength 0.71073
_diffrn_reflns_av_R_equivalents 0.0448
_diffrn_reflns_av_sigmaI/netI 0.0494
_diffrn_reflns_limit_h_max 12
_diffrn_reflns_limit_h_min -12
_diffrn_reflns_limit_k_max 19
_diffrn_reflns_limit_k_min -19
_diffrn_reflns_limit_l_max 28
_diffrn_reflns_limit_l_min -28
_diffrn_reflns_number 27845
_diffrn_reflns_theta_full 33.15
_diffrn_reflns_theta_max 33.15
_diffrn_reflns_theta_min 1.96
_exptl_absorpt_coefficient_mu 1.178
_exptl_absorpt_correction_T_max 0.9116
_exptl_absorpt_correction_T_min 0.7816
_exptl_absorpt_correction_type multi-scan
_exptl_absorpt_process_details SADABS
_exptl_crystal_colour yellow
_exptl_crystal_density_diffrn 1.781
_exptl_crystal_density_method 'not measured'
_exptl_crystal_description rod
_exptl_crystal_F_000 1048
_exptl_crystal_size_max 0.22
_exptl_crystal_size_mid 0.22
_exptl_crystal_size_min 0.08
_refine_diff_density_max 1.378
_refine_diff_density_min -3.067
_refine_diff_density_rms 0.132
_refine_ls_extinction_method none
_refine_ls_goodness_of_fit_ref 1.062
_refine_ls_hydrogen_treatment mixed
_refine_ls_matrix_type full
_refine_ls_number_parameters 294
_refine_ls_number_reflns 7389
_refine_ls_number_restraints 18
_refine_ls_restrained_S_all 1.061
_refine_ls_R_factor_all 0.0672
_refine_ls_R_factor_gt 0.0534
_refine_ls_shift/su_max 0.001
_refine_ls_shift/su_mean 0.000
_refine_ls_structure_factor_coef Fsqd
_refine_ls_weighting_details 'calc w=1/[\s^2^(Fo^2^)+(0.0774P)^2^+5.9343P] where P=(Fo^2^+2Fc^2^)/3'
_refine_ls_weighting_scheme calc
_refine_ls_wR_factor_gt 0.1525
_refine_ls_wR_factor_ref 0.1597
_reflns_number_gt 6005
_reflns_number_total 7389
_reflns_threshold_expression >2sigma(I)
_cod_data_source_file d2ce00294a2.cif
_cod_data_source_block grat006
_cod_depositor_comments
;
The following automatic conversions were performed:

data item '_symmetry_cell_setting' value 'Monoclinic' was changed to
'monoclinic' in accordance with the
/home/data/users/saulius/crontab/automatic-downloads/rss-feeds/RSC/lib/dictionaries/cif_core.dic
dictionary named 'cif_core.dic' version 2.4.2 last updated on
2011-04-26.

Automatic conversion script
Id: cif_fix_values 7556 2019-12-06 15:28:31Z antanas 
;
_cod_original_sg_symbol_H-M P2(1)/n
_cod_database_code 7244775

loop_
_symmetry_equiv_pos_as_xyz
'x, y, z'
'-x+1/2, y+1/2, -z+1/2'
'-x, -y, -z'
'x-1/2, -y-1/2, z-1/2'

loop_
_atom_site_label
_atom_site_type_symbol
_atom_site_fract_x
_atom_site_fract_y
_atom_site_fract_z
_atom_site_U_iso_or_equiv
_atom_site_adp_type
_atom_site_occupancy
_atom_site_symmetry_multiplicity
_atom_site_calc_flag
_atom_site_refinement_flags
_atom_site_disorder_assembly
_atom_site_disorder_group
Cd1 Cd 0.33057(3) 0.89628(2) 0.176480(13) 0.02008(8) Uani 1 1 d . . .
N1 N 0.0700(4) 0.9395(3) 0.12324(17) 0.0236(6) Uani 1 1 d . A .
N2 N 0.3069(4) 1.0800(3) 0.14045(17) 0.0216(6) Uani 1 1 d . A .
N3 N 0.4381(4) 1.1458(3) 0.15719(17) 0.0226(6) Uani 1 1 d . . .
H3B H 0.436(9) 1.225(6) 0.174(4) 0.06(2) Uiso 1 1 d . . .
N4 N 0.9850(4) 1.2846(2) 0.26022(17) 0.0216(6) Uani 1 1 d . . .
O1 O 0.5851(3) 0.9969(2) 0.18787(15) 0.0234(5) Uani 1 1 d . A .
N5 N 0.1662(4) 0.9194(3) 0.30440(18) 0.0237(6) Uani 1 1 d D . .
O2 O 0.2615(4) 0.9874(2) 0.28291(16) 0.0289(6) Uani 1 1 d D A .
O3 O 0.1512(4) 0.8307(2) 0.27091(15) 0.0266(6) Uani 1 1 d D A .
O4 O 0.0914(4) 0.9364(3) 0.35623(17) 0.0364(7) Uani 1 1 d D A .
N6 N 0.3250(13) 0.7565(8) 0.0545(4) 0.0354(18) Uani 0.74(3) 1 d PD A 1
O5 O 0.4117(11) 0.8398(8) 0.0648(4) 0.0310(13) Uani 0.74(3) 1 d PD A 1
O6 O 0.2425(13) 0.7300(8) 0.1047(6) 0.0378(15) Uani 0.74(3) 1 d PD A 1
O7 O 0.3115(17) 0.7091(8) -0.0030(4) 0.061(3) Uani 0.74(3) 1 d PD A 1
N6' N 0.348(4) 0.785(2) 0.0476(12) 0.0354(18) Uani 0.26(3) 1 d PD A 2
O5' O 0.426(4) 0.8680(17) 0.0676(14) 0.0310(13) Uani 0.26(3) 1 d PD A 2
O6' O 0.273(4) 0.734(3) 0.0923(19) 0.0378(15) Uani 0.26(3) 1 d PD A 2
O7' O 0.370(4) 0.742(2) -0.0097(11) 0.061(3) Uani 0.26(3) 1 d PD A 2
C1 C 0.0403(5) 1.0393(3) 0.09798(19) 0.0225(7) Uani 1 1 d . . .
C2 C -0.1095(5) 1.0672(4) 0.0634(2) 0.0266(7) Uani 1 1 d . A .
H2A H -0.1281 1.1378 0.0458 0.032 Uiso 1 1 calc R . .
C3 C -0.2321(5) 0.9916(4) 0.0548(2) 0.0301(8) Uani 1 1 d . . .
H3A H -0.3352 1.0095 0.0312 0.036 Uiso 1 1 calc R A .
C4 C -0.2012(5) 0.8892(4) 0.0815(2) 0.0302(8) Uani 1 1 d . A .
H4A H -0.2825 0.8356 0.0765 0.036 Uiso 1 1 calc R . .
C5 C -0.0486(5) 0.8669(3) 0.1155(2) 0.0267(7) Uani 1 1 d . . .
H5A H -0.0275 0.7971 0.1342 0.032 Uiso 1 1 calc R A .
C6 C 0.1746(5) 1.1184(3) 0.10885(19) 0.0223(7) Uani 1 1 d . A .
C7 C 0.1513(6) 1.2309(3) 0.0841(2) 0.0291(8) Uani 1 1 d . . .
H7A H 0.2569 1.2641 0.0806 0.044 Uiso 1 1 calc R A .
H7B H 0.0937 1.2710 0.1182 0.044 Uiso 1 1 calc R . .
H7C H 0.0881 1.2318 0.0372 0.044 Uiso 1 1 calc R . .
C8 C 0.5758(5) 1.0947(3) 0.18408(19) 0.0211(6) Uani 1 1 d . A .
C9 C 0.7185(4) 1.1633(3) 0.20776(19) 0.0202(6) Uani 1 1 d . . .
C10 C 0.7345(5) 1.2684(3) 0.18490(19) 0.0220(6) Uani 1 1 d . A .
H10A H 0.6547 1.2999 0.1515 0.026 Uiso 1 1 calc R . .
C11 C 0.8698(5) 1.3257(3) 0.2121(2) 0.0225(7) Uani 1 1 d . . .
H11A H 0.8819 1.3971 0.1962 0.027 Uiso 1 1 calc R A .
C12 C 0.9707(5) 1.1821(3) 0.2798(2) 0.0241(7) Uani 1 1 d . . .
H12A H 1.0532 1.1513 0.3122 0.029 Uiso 1 1 calc R A .
C13 C 0.8394(5) 1.1197(3) 0.2544(2) 0.0238(7) Uani 1 1 d . A .
H13A H 0.8329 1.0472 0.2690 0.029 Uiso 1 1 calc R . .
O8 O -0.4485(6) 1.0881(3) 0.3509(2) 0.0510(10) Uani 1 1 d . . .
H8A H -0.576(11) 1.080(7) 0.336(4) 0.07(2) Uiso 1 1 d . . .
C14 C -0.2303(10) 1.0582(6) 0.4465(4) 0.0602(17) Uani 1 1 d . . .
H14A H -0.2078 1.0359 0.4963 0.090 Uiso 1 1 calc R . .
H14B H -0.1905 1.1313 0.4410 0.090 Uiso 1 1 calc R . .
H14C H -0.1759 1.0096 0.4160 0.090 Uiso 1 1 calc R . .
C15 C -0.4103(9) 1.0550(6) 0.4249(3) 0.0546(15) Uani 1 1 d . . .
H15A H -0.4507 0.9815 0.4311 0.065 Uiso 1 1 calc R . .
H15B H -0.4654 1.1032 0.4563 0.065 Uiso 1 1 calc R . .

loop_
_atom_site_aniso_label
_atom_site_aniso_U_11
_atom_site_aniso_U_22
_atom_site_aniso_U_33
_atom_site_aniso_U_23
_atom_site_aniso_U_13
_atom_site_aniso_U_12
Cd1 0.01959(13) 0.01715(12) 0.02322(13) -0.00119(9) 0.00097(8) 0.00239(9)
N1 0.0224(15) 0.0236(14) 0.0247(14) -0.0022(11) 0.0022(11) 0.0009(12)
N2 0.0226(14) 0.0199(13) 0.0222(14) -0.0033(10) 0.0027(11) 0.0033(11)
N3 0.0240(15) 0.0169(13) 0.0266(15) -0.0013(11) 0.0016(12) 0.0017(11)
N4 0.0218(14) 0.0170(12) 0.0262(14) -0.0010(10) 0.0027(11) -0.0022(11)
O1 0.0220(12) 0.0172(11) 0.0309(13) -0.0010(9) 0.0028(10) -0.0007(10)
N5 0.0214(14) 0.0232(14) 0.0270(14) 0.0042(12) 0.0051(11) 0.0039(11)
O2 0.0361(16) 0.0211(12) 0.0304(14) 0.0018(10) 0.0079(12) -0.0041(12)
O3 0.0326(15) 0.0191(12) 0.0285(13) 0.0013(10) 0.0049(11) -0.0027(11)
O4 0.0409(18) 0.0398(17) 0.0310(15) 0.0010(13) 0.0157(13) 0.0029(15)
N6 0.051(4) 0.022(4) 0.029(2) -0.007(3) -0.014(2) 0.017(3)
O5 0.041(3) 0.020(4) 0.0323(18) -0.008(3) 0.0033(17) 0.004(3)
O6 0.026(4) 0.0336(19) 0.052(4) -0.012(3) -0.004(2) 0.004(3)
O7 0.108(8) 0.034(4) 0.035(2) -0.019(3) -0.021(3) 0.019(4)
N6' 0.051(4) 0.022(4) 0.029(2) -0.007(3) -0.014(2) 0.017(3)
O5' 0.041(3) 0.020(4) 0.0323(18) -0.008(3) 0.0033(17) 0.004(3)
O6' 0.026(4) 0.0336(19) 0.052(4) -0.012(3) -0.004(2) 0.004(3)
O7' 0.108(8) 0.034(4) 0.035(2) -0.019(3) -0.021(3) 0.019(4)
C1 0.0248(17) 0.0232(15) 0.0197(15) -0.0023(12) 0.0032(12) 0.0046(14)
C2 0.0226(17) 0.0348(19) 0.0225(16) -0.0002(14) 0.0021(13) 0.0082(15)
C3 0.0205(17) 0.043(2) 0.0269(18) -0.0031(16) 0.0034(14) 0.0046(17)
C4 0.0226(17) 0.039(2) 0.0293(18) -0.0074(16) 0.0038(14) -0.0025(17)
C5 0.0224(17) 0.0282(17) 0.0297(18) -0.0023(14) 0.0042(14) -0.0009(14)
C6 0.0280(17) 0.0196(15) 0.0192(14) -0.0016(11) 0.0019(12) 0.0054(13)
C7 0.039(2) 0.0221(16) 0.0247(17) -0.0010(13) -0.0030(15) 0.0049(16)
C8 0.0244(16) 0.0182(14) 0.0211(15) -0.0016(11) 0.0045(12) -0.0004(13)
C9 0.0204(15) 0.0198(14) 0.0209(15) -0.0007(11) 0.0042(12) -0.0008(12)
C10 0.0258(17) 0.0179(14) 0.0225(15) 0.0003(12) 0.0032(13) 0.0011(13)
C11 0.0255(17) 0.0176(14) 0.0246(16) 0.0019(12) 0.0035(13) -0.0016(13)
C12 0.0252(17) 0.0174(14) 0.0291(17) 0.0003(13) 0.0003(14) 0.0024(13)
C13 0.0280(18) 0.0144(14) 0.0289(17) 0.0018(12) 0.0020(14) 0.0020(13)
O8 0.057(3) 0.049(2) 0.051(2) -0.0086(17) 0.023(2) -0.014(2)
C14 0.077(5) 0.059(4) 0.046(3) -0.010(3) 0.011(3) -0.001(4)
C15 0.071(4) 0.053(3) 0.042(3) -0.003(2) 0.015(3) -0.001(3)

loop_
_atom_type_symbol
_atom_type_description
_atom_type_scat_dispersion_real
_atom_type_scat_dispersion_imag
_atom_type_scat_source
C C 0.0033 0.0016 'International Tables Vol C Tables 4.2.6.8 and 6.1.1.4'
H H 0.0000 0.0000 'International Tables Vol C Tables 4.2.6.8 and 6.1.1.4'
N N 0.0061 0.0033 'International Tables Vol C Tables 4.2.6.8 and 6.1.1.4'
O O 0.0106 0.0060 'International Tables Vol C Tables 4.2.6.8 and 6.1.1.4'
Cd Cd -0.8075 1.2024 'International Tables Vol C Tables 4.2.6.8 and 6.1.1.4'

loop_
_geom_angle_atom_site_label_1
_geom_angle_atom_site_label_2
_geom_angle_atom_site_label_3
_geom_angle
_geom_angle_site_symmetry_1
_geom_angle_site_symmetry_3
_geom_angle_publ_flag
O5' Cd1 N4 95.4(7) . 2_645 ?
O5' Cd1 N1 92.6(8) . . ?
N4 Cd1 N1 152.90(12) 2_645 . ?
O5' Cd1 O5 9.0(5) . . ?
N4 Cd1 O5 92.4(2) 2_645 . ?
N1 Cd1 O5 91.5(2) . . ?
O5' Cd1 N2 85.4(6) . . ?
N4 Cd1 N2 139.05(11) 2_645 . ?
N1 Cd1 N2 67.35(12) . . ?
O5 Cd1 N2 93.2(2) . . ?
O5' Cd1 O2 160.3(5) . . ?
N4 Cd1 O2 93.38(11) 2_645 . ?
N1 Cd1 O2 87.50(11) . . ?
O5 Cd1 O2 169.1(2) . . ?
N2 Cd1 O2 76.45(10) . . ?
O5' Cd1 O1 77.2(7) . . ?
N4 Cd1 O1 75.22(10) 2_645 . ?
N1 Cd1 O1 131.86(10) . . ?
O5 Cd1 O1 84.6(2) . . ?
N2 Cd1 O1 65.02(10) . . ?
O2 Cd1 O1 88.03(10) . . ?
O5' Cd1 O6 60.6(5) . . ?
N4 Cd1 O6 85.4(3) 2_645 . ?
N1 Cd1 O6 76.1(3) . . ?
O5 Cd1 O6 51.79(18) . . ?
N2 Cd1 O6 128.4(3) . . ?
O2 Cd1 O6 137.9(2) . . ?
O1 Cd1 O6 131.5(2) . . ?
O5' Cd1 O3 147.9(6) . . ?
N4 Cd1 O3 81.51(11) 2_645 . ?
N1 Cd1 O3 78.03(11) . . ?
O5 Cd1 O3 139.1(3) . . ?
N2 Cd1 O3 117.70(10) . . ?
O2 Cd1 O3 51.14(9) . . ?
O1 Cd1 O3 131.38(10) . . ?
O6 Cd1 O3 87.3(2) . . ?
O5' Cd1 O6' 52.6(5) . . ?
N4 Cd1 O6' 85.0(9) 2_645 . ?
N1 Cd1 O6' 79.4(9) . . ?
O5 Cd1 O6' 43.8(5) . . ?
N2 Cd1 O6' 124.9(8) . . ?
O2 Cd1 O6' 146.0(6) . . ?
O1 Cd1 O6' 123.8(6) . . ?
O6 Cd1 O6' 8.1(6) . . ?
O3 Cd1 O6' 95.3(6) . . ?
C5 N1 C1 119.0(4) . . ?
C5 N1 Cd1 121.8(3) . . ?
C1 N1 Cd1 119.3(3) . . ?
C6 N2 N3 120.0(3) . . ?
C6 N2 Cd1 122.0(3) . . ?
N3 N2 Cd1 118.0(2) . . ?
C8 N3 N2 114.8(3) . . ?
C12 N4 C11 118.1(3) . . ?
C12 N4 Cd1 120.5(3) . 2_655 ?
C11 N4 Cd1 120.1(2) . 2_655 ?
C8 O1 Cd1 117.2(3) . . ?
O4 N5 O2 121.8(4) . . ?
O4 N5 O3 120.8(3) . . ?
O2 N5 O3 117.4(3) . . ?
N5 O2 Cd1 99.3(2) . . ?
N5 O3 Cd1 91.9(2) . . ?
O7 N6 O5 121.7(7) . . ?
O7 N6 O6 121.7(8) . . ?
O5 N6 O6 116.3(6) . . ?
N6 O5 Cd1 99.6(5) . . ?
N6 O6 Cd1 92.1(5) . . ?
O7' N6' O5' 120(2) . . ?
O7' N6' O6' 119(2) . . ?
O5' N6' O6' 119(2) . . ?
N6' O5' Cd1 100.2(16) . . ?
N6' O6' Cd1 86.6(16) . . ?
N1 C1 C2 121.3(4) . . ?
N1 C1 C6 117.3(3) . . ?
C2 C1 C6 121.4(4) . . ?
C3 C2 C1 119.8(4) . . ?
C2 C3 C4 118.7(4) . . ?
C5 C4 C3 118.5(4) . . ?
N1 C5 C4 122.8(4) . . ?
N2 C6 C7 125.0(4) . . ?
N2 C6 C1 114.1(3) . . ?
C7 C6 C1 120.9(4) . . ?
O1 C8 N3 122.3(4) . . ?
O1 C8 C9 120.7(4) . . ?
N3 C8 C9 116.9(3) . . ?
C13 C9 C10 118.9(3) . . ?
C13 C9 C8 117.9(3) . . ?
C10 C9 C8 123.2(3) . . ?
C11 C10 C9 118.3(4) . . ?
N4 C11 C10 122.8(3) . . ?
N4 C12 C13 122.1(4) . . ?
C9 C13 C12 119.6(3) . . ?
O8 C15 C14 111.0(5) . . ?

loop_
_geom_bond_atom_site_label_1
_geom_bond_atom_site_label_2
_geom_bond_distance
_geom_bond_site_symmetry_2
_geom_bond_publ_flag
Cd1 O5' 2.31(3) . ?
Cd1 N4 2.310(3) 2_645 ?
Cd1 N1 2.353(3) . ?
Cd1 O5 2.386(7) . ?
Cd1 N2 2.396(3) . ?
Cd1 O2 2.430(3) . ?
Cd1 O1 2.452(3) . ?
Cd1 O6 2.544(10) . ?
Cd1 O3 2.577(3) . ?
Cd1 O6' 2.59(3) . ?
N1 C5 1.337(5) . ?
N1 C1 1.349(5) . ?
N2 C6 1.287(5) . ?
N2 N3 1.377(5) . ?
N3 C8 1.362(5) . ?
N4 C12 1.342(5) . ?
N4 C11 1.349(5) . ?
N4 Cd1 2.310(3) 2_655 ?
O1 C8 1.226(4) . ?
N5 O4 1.233(4) . ?
N5 O2 1.259(4) . ?
N5 O3 1.275(4) . ?
N6 O7 1.231(6) . ?
N6 O5 1.270(7) . ?
N6 O6 1.271(8) . ?
N6' O7' 1.237(14) . ?
N6' O5' 1.256(14) . ?
N6' O6' 1.277(15) . ?
C1 C2 1.388(5) . ?
C1 C6 1.489(6) . ?
C2 C3 1.387(6) . ?
C3 C4 1.388(7) . ?
C4 C5 1.388(6) . ?
C6 C7 1.488(5) . ?
C8 C9 1.493(5) . ?
C9 C13 1.375(5) . ?
C9 C10 1.393(5) . ?
C10 C11 1.386(5) . ?
C12 C13 1.385(6) . ?
O8 C15 1.458(8) . ?
C14 C15 1.509(11) . ?
